data_7018474
loop_
_publ_author_name
'Ibarra, Ilich A.'
'Tan, Kristina E.'
'Lynch, Vincent M.'
'Humphrey, Simon M.'

_publ_section_title
;
 CO(2) adsorption properties of a Ca(ii)-based organophosphonium
 coordination material.
;
_journal_issue 14
_journal_name_full 'Dalton transactions (Cambridge, England : 2003)'
_journal_page_first 3920
_journal_page_last 3923
_journal_paper_doi 10.1039/c2dt12011a
_journal_volume 41
_journal_year 2012
_chemical_formula_moiety 'C22 H21 Ca O9 P, 2(H2 O)'
_chemical_formula_sum 'C22 H25 Ca O11 P'
_chemical_formula_weight 532.44
_chemical_name_common 'PCM-14 (180 K)'
_chemical_name_systematic
;
?
;
_space_group_IT_number 199
_symmetry_cell_setting cubic
_symmetry_space_group_name_Hall 'I 2b 2c 3'
_symmetry_space_group_name_H-M 'I 21 3'
_atom_sites_solution_hydrogens geom
_atom_sites_solution_primary direct
_atom_sites_solution_secondary difmap
_audit_creation_method SHELXL-97
_cell_angle_alpha 90.00
_cell_angle_beta 90.00
_cell_angle_gamma 90.00
_cell_formula_units_Z 8
_cell_length_a 17.1078(9)
_cell_length_b 17.1078(9)
_cell_length_c 17.1078(9)
_cell_measurement_reflns_used 2174
_cell_measurement_temperature 180(2)
_cell_measurement_theta_max 25.03
_cell_measurement_theta_min 0.41
_cell_volume 5007.1(5)
_computing_cell_refinement 'HKL Scalepack (Otwinowski & Minor 1997)'
_computing_data_reduction
;
HKL Denzo and Scalepack (Otwinowski & Minor 1997)
;
_computing_publication_material 'SHELXL-97 (Sheldrick 1997)'
_computing_structure_refinement 'SHELXL-97 (Sheldrick 1997)'
_computing_structure_solution 'SIR-92 (Altomare et al. 1994)'
_diffrn_ambient_temperature 180(2)
_diffrn_measured_fraction_theta_full 0.994
_diffrn_measured_fraction_theta_max 0.994
_diffrn_measurement_device_type 'Nonius Kappa CCD'
_diffrn_measurement_method 'Thin slice \w and \f scans'
_diffrn_radiation_source 'fine-focus sealed tube'
_diffrn_radiation_type MoK\a
_diffrn_radiation_wavelength 0.71073
_diffrn_reflns_av_R_equivalents 0.0000
_diffrn_reflns_av_sigmaI/netI 0.0818
_diffrn_reflns_limit_h_max 20
_diffrn_reflns_limit_h_min -20
_diffrn_reflns_limit_k_max 20
_diffrn_reflns_limit_k_min -20
_diffrn_reflns_limit_l_max 18
_diffrn_reflns_limit_l_min -18
_diffrn_reflns_number 4088
_diffrn_reflns_theta_full 25.00
_diffrn_reflns_theta_max 25.00
_diffrn_reflns_theta_min 3.77
_exptl_absorpt_coefficient_mu 0.371
_exptl_absorpt_correction_T_max 0.993
_exptl_absorpt_correction_T_min 0.955
_exptl_absorpt_correction_type multi-scan
_exptl_absorpt_process_details
;
multi-scan from symmetry-related measurements
Sortav (Blessing 1995)
;
_exptl_crystal_colour Colorless
_exptl_crystal_density_diffrn 1.413
_exptl_crystal_density_method 'not measured'
_exptl_crystal_description Shard
_exptl_crystal_F_000 2208
_exptl_crystal_size_max 0.15
_exptl_crystal_size_mid 0.15
_exptl_crystal_size_min 0.02
_refine_diff_density_max 0.176
_refine_diff_density_min -0.191
_refine_diff_density_rms 0.048
_refine_ls_abs_structure_details 'Flack H D (1983), Acta Cryst. A39, 876-881'
_refine_ls_abs_structure_Flack -9(3)
_refine_ls_extinction_method none
_refine_ls_goodness_of_fit_ref 1.031
_refine_ls_hydrogen_treatment mixed
_refine_ls_matrix_type full
_refine_ls_number_parameters 126
_refine_ls_number_reflns 4088
_refine_ls_number_restraints 6
_refine_ls_restrained_S_all 1.032
_refine_ls_R_factor_all 0.0909
_refine_ls_R_factor_gt 0.0555
_refine_ls_shift/su_max 0.001
_refine_ls_shift/su_mean 0.000
_refine_ls_structure_factor_coef Fsqd
_refine_ls_weighting_details 'calc w=1/[\s^2^(Fo^2^)+(0.0417P)^2^+5.4934P] where P=(Fo^2^+2Fc^2^)/3'
_refine_ls_weighting_scheme calc
_refine_ls_wR_factor_gt 0.1163
_refine_ls_wR_factor_ref 0.1352
_reflns_number_gt 2917
_reflns_number_total 4088
_reflns_threshold_expression >2sigma(I)
_cod_data_source_file c2dt12011a.txt
_cod_data_source_block sh11002
_cod_depositor_comments
;
The following automatic conversions were performed:

'_symmetry_cell_setting' value 'Cubic' changed to 'cubic' according
to /home/saulius/struct/CIF-dictionaries/cif_core.dic dictionary
named 'cif_core.dic' version 2.4.1 from 2010-06-29.

Automatic conversion script
Id: cif_fix_values 1715 2011-07-08 13:25:40Z adriana 
;
_cod_original_sg_symbol_H-M I2(1)3
_cod_database_code 7018474

loop_
_symmetry_equiv_pos_as_xyz
'x, y, z'
'-x+1/2, -y, z+1/2'
'-x, y+1/2, -z+1/2'
'x+1/2, -y+1/2, -z'
'z, x, y'
'z+1/2, -x+1/2, -y'
'-z+1/2, -x, y+1/2'
'-z, x+1/2, -y+1/2'
'y, z, x'
'-y, z+1/2, -x+1/2'
'y+1/2, -z+1/2, -x'
'-y+1/2, -z, x+1/2'
'x+1/2, y+1/2, z+1/2'
'-x+1, -y+1/2, z+1'
'-x+1/2, y+1, -z+1'
'x+1, -y+1, -z+1/2'
'z+1/2, x+1/2, y+1/2'
'z+1, -x+1, -y+1/2'
'-z+1, -x+1/2, y+1'
'-z+1/2, x+1, -y+1'
'y+1/2, z+1/2, x+1/2'
'-y+1/2, z+1, -x+1'
'y+1, -z+1, -x+1/2'
'-y+1, -z+1/2, x+1'

loop_
_atom_site_label
_atom_site_type_symbol
_atom_site_fract_x
_atom_site_fract_y
_atom_site_fract_z
_atom_site_U_iso_or_equiv
_atom_site_adp_type
_atom_site_occupancy
_atom_site_symmetry_multiplicity
_atom_site_calc_flag
_atom_site_refinement_flags
_atom_site_disorder_assembly
_atom_site_disorder_group
Ca1 Ca 0.66297(4) 0.33703(4) 0.83703(4) 0.0555(3) Uani 1 3 d S . .
P1 P 0.54508(5) 0.04508(5) 0.45492(5) 0.0489(4) Uani 1 3 d S . .
O1 O 0.6509(2) 0.33082(15) 0.70539(17) 0.1149(12) Uani 1 1 d . A .
O2 O 0.65384(17) 0.39721(16) 0.59537(17) 0.0871(9) Uani 1 1 d . A .
O3 O 0.6826(5) 0.3822(9) 0.9728(3) 0.052(4) Uani 0.47(2) 1 d PD A 1
H3A H 0.6445(15) 0.3590(18) 0.997(2) 0.078 Uiso 0.47(2) 1 d PD A 1
H4A H 0.7169(10) 0.3465(17) 0.980(2) 0.078 Uiso 0.47(2) 1 d PD A 1
O3' O 0.6727(4) 0.3282(11) 0.9691(4) 0.078(4) Uani 0.53(2) 1 d PD A 2
H3A' H 0.6445(15) 0.3590(18) 0.997(2) 0.117 Uiso 0.53 1 d PD A 2
H4A' H 0.7169(10) 0.3465(17) 0.980(2) 0.117 Uiso 0.53 1 d PD A 2
C1P C 0.4854(2) -0.0146(2) 0.5146(2) 0.073(2) Uani 1 3 d S . .
H1P H 0.4728 -0.0551 0.4899 0.110 Uiso 1 1 calc R . .
C7 C 0.6446(2) 0.3358(2) 0.6344(2) 0.0680(10) Uani 1 1 d . . .
C2 C 0.57210(19) 0.13108(19) 0.5890(2) 0.0543(9) Uani 1 1 d . A .
H2 H 0.5551 0.0862 0.6170 0.065 Uiso 1 1 calc R . .
C4 C 0.6212(2) 0.2642(2) 0.5899(2) 0.0535(9) Uani 1 1 d . A .
C6 C 0.5965(2) 0.1967(2) 0.46908(19) 0.0623(10) Uani 1 1 d . A .
H6 H 0.5962 0.1974 0.4136 0.075 Uiso 1 1 calc R . .
C1 C 0.57321(19) 0.13101(17) 0.50753(19) 0.0464(9) Uani 1 1 d . . .
C5 C 0.6207(2) 0.2632(2) 0.5098(2) 0.0710(11) Uani 1 1 d . . .
H5 H 0.6371 0.3082 0.4817 0.085 Uiso 1 1 calc R A .
C3 C 0.5963(2) 0.1980(2) 0.6288(2) 0.0623(10) Uani 1 1 d . . .
H3 H 0.5956 0.1981 0.6844 0.075 Uiso 1 1 calc R A .
O100 O 0.5000 -0.2500 0.4709(3) 0.1351(18) Uani 1 2 d S . .
O101 O 0.7040(3) 0.2040(3) 0.2960(3) 0.091(3) Uani 0.50 3 d SP . .

loop_
_atom_site_aniso_label
_atom_site_aniso_U_11
_atom_site_aniso_U_22
_atom_site_aniso_U_33
_atom_site_aniso_U_23
_atom_site_aniso_U_13
_atom_site_aniso_U_12
Ca1 0.0555(3) 0.0555(3) 0.0555(3) -0.0039(4) 0.0039(4) 0.0039(4)
P1 0.0489(4) 0.0489(4) 0.0489(4) -0.0106(5) -0.0106(5) 0.0106(5)
O1 0.213(4) 0.0669(19) 0.0646(19) -0.0281(15) -0.060(2) 0.022(2)
O2 0.127(2) 0.0475(16) 0.0867(19) -0.0152(16) -0.0212(18) 0.0018(17)
O3 0.052(4) 0.074(8) 0.030(3) 0.001(3) 0.008(2) -0.004(4)
O3' 0.057(4) 0.110(10) 0.067(4) -0.010(4) 0.010(3) -0.015(4)
C1P 0.073(2) 0.073(2) 0.073(2) -0.003(2) -0.003(2) 0.003(2)
C7 0.088(3) 0.054(2) 0.062(2) -0.021(2) -0.029(2) 0.021(2)
C2 0.059(2) 0.055(2) 0.049(2) -0.0070(17) -0.0075(17) 0.0156(16)
C4 0.070(2) 0.042(2) 0.049(2) -0.0062(18) -0.0195(18) 0.0167(17)
C6 0.097(3) 0.052(2) 0.038(2) -0.0132(17) -0.0158(19) 0.016(2)
C1 0.060(2) 0.0367(18) 0.0425(19) -0.0086(15) -0.0154(15) 0.0208(16)
C5 0.110(3) 0.043(2) 0.060(3) -0.0053(19) -0.016(2) 0.015(2)
C3 0.079(3) 0.065(2) 0.043(2) -0.0236(19) -0.0135(19) 0.024(2)
O100 0.124(4) 0.209(6) 0.072(3) 0.000 0.000 -0.006(4)
O101 0.091(3) 0.091(3) 0.091(3) 0.012(3) 0.012(3) -0.012(3)

loop_
_atom_type_symbol
_atom_type_description
_atom_type_scat_dispersion_real
_atom_type_scat_dispersion_imag
_atom_type_scat_source
C C 0.0033 0.0016 'International Tables Vol C Tables 4.2.6.8 and 6.1.1.4'
H H 0.0000 0.0000 'International Tables Vol C Tables 4.2.6.8 and 6.1.1.4'
N N 0.0061 0.0033 'International Tables Vol C Tables 4.2.6.8 and 6.1.1.4'
O O 0.0106 0.0060 'International Tables Vol C Tables 4.2.6.8 and 6.1.1.4'
P P 0.1023 0.0942 'International Tables Vol C Tables 4.2.6.8 and 6.1.1.4'
Ca Ca 0.2262 0.3064 'International Tables Vol C Tables 4.2.6.8 and 6.1.1.4'

loop_
_geom_angle_atom_site_label_1
_geom_angle_atom_site_label_2
_geom_angle_atom_site_label_3
_geom_angle
_geom_angle_site_symmetry_1
_geom_angle_site_symmetry_3
O1 Ca1 O1 92.76(12) . 7_665
O1 Ca1 O1 92.76(12) . 10_646
O1 Ca1 O1 92.76(12) 7_665 10_646
O1 Ca1 O3' 80.8(5) . 7_665
O1 Ca1 O3' 173.4(5) 7_665 7_665
O1 Ca1 O3' 88.8(2) 10_646 7_665
O1 Ca1 O3' 88.84(19) . 10_646
O1 Ca1 O3' 80.8(5) 7_665 10_646
O1 Ca1 O3' 173.4(5) 10_646 10_646
O3' Ca1 O3' 97.7(4) 7_665 10_646
O1 Ca1 O3' 173.4(5) . .
O1 Ca1 O3' 88.84(19) 7_665 .
O1 Ca1 O3' 80.8(5) 10_646 .
O3' Ca1 O3' 97.7(4) 7_665 .
O3' Ca1 O3' 97.7(4) 10_646 .
O1 Ca1 O3 83.14(19) . 10_646
O1 Ca1 O3 102.7(3) 7_665 10_646
O1 Ca1 O3 164.2(3) 10_646 10_646
O3' Ca1 O3 75.4(3) 7_665 10_646
O3' Ca1 O3 22.4(2) 10_646 10_646
O3' Ca1 O3 102.8(4) . 10_646
O1 Ca1 O3 164.2(3) . .
O1 Ca1 O3 83.1(2) 7_665 .
O1 Ca1 O3 102.7(3) 10_646 .
O3' Ca1 O3 102.8(4) 7_665 .
O3' Ca1 O3 75.4(3) 10_646 .
O3' Ca1 O3 22.4(2) . .
O3 Ca1 O3 82.9(3) 10_646 .
O1 Ca1 O3 102.7(3) . 7_665
O1 Ca1 O3 164.2(3) 7_665 7_665
O1 Ca1 O3 83.1(2) 10_646 7_665
O3' Ca1 O3 22.4(2) 7_665 7_665
O3' Ca1 O3 102.8(4) 10_646 7_665
O3' Ca1 O3 75.4(3) . 7_665
O3 Ca1 O3 82.9(3) 10_646 7_665
O3 Ca1 O3 82.9(3) . 7_665
O1 Ca1 H3A 167.2(6) . .
O1 Ca1 H3A 98.5(6) 7_665 .
O1 Ca1 H3A 92.9(7) 10_646 .
O3' Ca1 H3A 87.8(7) 7_665 .
O3' Ca1 H3A 86.9(7) 10_646 .
O3' Ca1 H3A 15.8(7) . .
O3 Ca1 H3A 88.3(6) 10_646 .
O3 Ca1 H3A 17.8(5) . .
O3 Ca1 H3A 66.6(6) 7_665 .
O1 Ca1 H4A 164.6(6) . .
O1 Ca1 H4A 71.8(6) 7_665 .
O1 Ca1 H4A 87.7(6) 10_646 .
O3' Ca1 H4A 114.7(7) 7_665 .
O3' Ca1 H4A 89.1(6) 10_646 .
O3' Ca1 H4A 18.0(6) . .
O3 Ca1 H4A 100.3(6) 10_646 .
O3 Ca1 H4A 19.1(5) . .
O3 Ca1 H4A 92.7(6) 7_665 .
H3A Ca1 H4A 27.4(6) . .
O1 Ca1 H3A' 167.2(6) . .
O1 Ca1 H3A' 98.5(6) 7_665 .
O1 Ca1 H3A' 92.9(7) 10_646 .
O3' Ca1 H3A' 87.8(7) 7_665 .
O3' Ca1 H3A' 86.9(7) 10_646 .
O3' Ca1 H3A' 15.8(7) . .
O3 Ca1 H3A' 88.3(6) 10_646 .
O3 Ca1 H3A' 17.8(5) . .
O3 Ca1 H3A' 66.6(6) 7_665 .
H3A Ca1 H3A' 0.0(11) . .
H4A Ca1 H3A' 27.4(6) . .
O1 Ca1 H4A' 164.6(6) . .
O1 Ca1 H4A' 71.8(6) 7_665 .
O1 Ca1 H4A' 87.7(6) 10_646 .
O3' Ca1 H4A' 114.7(7) 7_665 .
O3' Ca1 H4A' 89.1(6) 10_646 .
O3' Ca1 H4A' 18.0(6) . .
O3 Ca1 H4A' 100.3(6) 10_646 .
O3 Ca1 H4A' 19.1(5) . .
O3 Ca1 H4A' 92.7(6) 7_665 .
H3A Ca1 H4A' 27.4(6) . .
H4A Ca1 H4A' 0.0(6) . .
H3A' Ca1 H4A' 27.4(6) . .
C1P P1 C1 109.82(12) . .
C1P P1 C1 109.82(12) . 8_645
C1 P1 C1 109.12(12) . 8_645
C1P P1 C1 109.82(12) . 11_556
C1 P1 C1 109.12(12) . 11_556
C1 P1 C1 109.12(12) 8_645 11_556
C7 O1 Ca1 173.3(3) . .
Ca1 O3 H3A 101(2) . .
Ca1 O3 H4A 90(3) . .
H3A O3 H4A 97(2) . .
Ca1 O3 H3A' 101(2) . .
H3A O3 H3A' 0(4) . .
H4A O3 H3A' 97(2) . .
Ca1 O3 H4A' 90(3) . .
H3A O3 H4A' 97(2) . .
H4A O3 H4A' 0(6) . .
H3A' O3 H4A' 97(2) . .
Ca1 O3' H3A 118(3) . .
Ca1 O3' H4A 105(3) . .
H3A O3' H4A 99(3) . .
Ca1 O3' H3A' 118(3) . .
H3A O3' H3A' 0(3) . .
H4A O3' H3A' 99(3) . .
Ca1 O3' H4A' 105(3) . .
H3A O3' H4A' 99(3) . .
H4A O3' H4A' 0(6) . .
H3A' O3' H4A' 99(3) . .
P1 C1P H1P 109.5 . .
O1 C7 O2 125.1(3) . .
O1 C7 C4 118.2(4) . .
O2 C7 C4 116.6(3) . .
C1 C2 C3 119.0(3) . .
C1 C2 H2 120.5 . .
C3 C2 H2 120.5 . .
C5 C4 C3 118.1(3) . .
C5 C4 C7 121.3(3) . .
C3 C4 C7 120.5(3) . .
C1 C6 C5 121.2(3) . .
C1 C6 H6 119.4 . .
C5 C6 H6 119.4 . .
C6 C1 C2 119.1(3) . .
C6 C1 P1 120.9(2) . .
C2 C1 P1 120.0(3) . .
C4 C5 C6 120.7(3) . .
C4 C5 H5 119.7 . .
C6 C5 H5 119.7 . .
C4 C3 C2 121.9(3) . .
C4 C3 H3 119.0 . .
C2 C3 H3 119.0 . .

loop_
_geom_bond_atom_site_label_1
_geom_bond_atom_site_label_2
_geom_bond_distance
_geom_bond_site_symmetry_2
Ca1 O1 2.264(3) .
Ca1 O1 2.264(3) 7_665
Ca1 O1 2.264(3) 10_646
Ca1 O3' 2.271(6) 7_665
Ca1 O3' 2.271(6) 10_646
Ca1 O3' 2.271(6) .
Ca1 O3 2.471(8) 10_646
Ca1 O3 2.471(8) .
Ca1 O3 2.471(8) 7_665
Ca1 H3A 2.78(3) .
Ca1 H4A 2.62(4) .
Ca1 H3A' 2.78(3) .
Ca1 H4A' 2.62(4) .
P1 C1P 1.769(6) .
P1 C1 1.790(3) .
P1 C1 1.790(3) 8_645
P1 C1 1.790(3) 11_556
O1 C7 1.222(4) .
O2 C7 1.256(5) .
O3 H3A 0.867(18) .
O3 H4A 0.856(18) .
O3 H3A' 0.867(18) .
O3 H4A' 0.856(18) .
O3' H3A 0.857(18) .
O3' H4A 0.838(18) .
O3' H3A' 0.857(18) .
O3' H4A' 0.838(18) .
C1P H1P 0.8400 .
C7 C4 1.497(5) .
C2 C1 1.394(4) .
C2 C3 1.395(4) .
C2 H2 0.9500 .
C4 C5 1.370(5) .
C4 C3 1.380(5) .
C6 C1 1.362(4) .
C6 C5 1.397(5) .
C6 H6 0.9500 .
C5 H5 0.9500 .
C3 H3 0.9500 .
